data_1505680
loop_
_publ_author_name
'Luo, Weiming'
'Yu, Qian-Sheng'
'Kulkarni, Santosh S.'
'Parrish, Damon A.'
'Holloway, Harold W.'
'Tweedie, David'
'Shafferman, Avigdor'
'Lahiri, Debomoy K.'
'Brossi, Arnold'
'Greig, Nigel H.'

_publ_section_title
;
 Inhibition of human acetyl- and butyrylcholinesterase by novel carbamates
 of (-)- and (+)-tetrahydrofurobenzofuran and methanobenzodioxepine.
;
_journal_issue 7
_journal_name_full 'Journal of medicinal chemistry'
_journal_page_first 2174
_journal_page_last 2185
_journal_paper_doi 10.1021/jm050578p
_journal_volume 49
_journal_year 2006
_chemical_absolute_configuration syn
_chemical_formula_moiety 'C23 H30 O7'
_chemical_formula_sum 'C23 H30 O7'
_chemical_formula_weight 418.47
_chemical_name_systematic
; 
 ? 
;
_space_group_IT_number 4
_symmetry_cell_setting monoclinic
_symmetry_space_group_name_Hall 'P 2yb'
_symmetry_space_group_name_H-M 'P 1 21 1'
_atom_sites_solution_hydrogens geom
_atom_sites_solution_primary direct
_atom_sites_solution_secondary difmap
_audit_creation_method SHELXL-97
_cell_angle_alpha 90.00
_cell_angle_beta 90.695(2)
_cell_angle_gamma 90.00
_cell_formula_units_Z 2
_cell_length_a 8.8996(4)
_cell_length_b 12.0769(4)
_cell_length_c 10.5206(3)
_cell_measurement_temperature 293(2)
_cell_volume 1130.67(7)
_computing_cell_refinement 'Bruker SMART v5.625 (Bruker, 2001)'
_computing_data_collection 'Bruker SMART v5.625 (Bruker, 2001)'
_computing_data_reduction
;
Bruker SAINT v6.36A (Bruker, 2002), Bruker XPREP v6.12 (Bruker, 2001)
;
_computing_molecular_graphics 'Bruker Shelxtl v6.10 (Bruker, 2000)'
_computing_publication_material 'Bruker Shelxtl v6.10 (Bruker, 2000)'
_computing_structure_refinement 'SHELXL-97 (Sheldrick, 1999)'
_computing_structure_solution 'SHELXS-97 (Sheldrick, 1999)'
_diffrn_ambient_temperature 293(2)
_diffrn_measured_fraction_theta_full 0.924
_diffrn_measured_fraction_theta_max 0.924
_diffrn_measurement_device 'Bruker SMART 6000 CCD'
_diffrn_measurement_method '\w scans'
_diffrn_radiation_monochromator 'G\"obel optics'
_diffrn_radiation_source 'rotating anode'
_diffrn_radiation_type CuK\a
_diffrn_radiation_wavelength 1.54178
_diffrn_reflns_av_R_equivalents 0.0496
_diffrn_reflns_av_sigmaI/netI 0.0650
_diffrn_reflns_limit_h_max 10
_diffrn_reflns_limit_h_min -10
_diffrn_reflns_limit_k_max 14
_diffrn_reflns_limit_k_min -13
_diffrn_reflns_limit_l_max 12
_diffrn_reflns_limit_l_min -11
_diffrn_reflns_number 5809
_diffrn_reflns_theta_full 67.91
_diffrn_reflns_theta_max 67.91
_diffrn_reflns_theta_min 4.20
_exptl_absorpt_coefficient_mu 0.746
_exptl_absorpt_correction_T_max 0.914
_exptl_absorpt_correction_T_min 0.799
_exptl_absorpt_correction_type multi-scan
_exptl_absorpt_process_details 'SADABS v2.03 (Bruker, 2000)'
_exptl_crystal_colour colourless
_exptl_crystal_density_diffrn 1.229
_exptl_crystal_density_method 'not measured'
_exptl_crystal_description prism
_exptl_crystal_F_000 448
_exptl_crystal_size_max 0.30
_exptl_crystal_size_mid 0.23
_exptl_crystal_size_min 0.12
_refine_diff_density_max 0.181
_refine_diff_density_min -0.223
_refine_diff_density_rms 0.045
_refine_ls_abs_structure_details 'Flack H D (1983), Acta Cryst. A39, 876-881'
_refine_ls_abs_structure_Flack -0.3(2)
_refine_ls_extinction_coef 0.0053(9)
_refine_ls_extinction_expression Fc^*^=kFc[1+0.001xFc^2^\l^3^/sin(2\q)]^-1/4^
_refine_ls_extinction_method SHELXL
_refine_ls_goodness_of_fit_ref 1.010
_refine_ls_hydrogen_treatment mixed
_refine_ls_matrix_type full
_refine_ls_number_parameters 272
_refine_ls_number_reflns 3036
_refine_ls_number_restraints 1
_refine_ls_restrained_S_all 1.010
_refine_ls_R_factor_all 0.0548
_refine_ls_R_factor_gt 0.0496
_refine_ls_shift/su_max 0.000
_refine_ls_shift/su_mean 0.000
_refine_ls_structure_factor_coef Fsqd
_refine_ls_weighting_details 'calc w=1/[\s^2^(Fo^2^)+(0.0752P)^2^+0.0000P] where P=(Fo^2^+2Fc^2^)/3'
_refine_ls_weighting_scheme calc
_refine_ls_wR_factor_gt 0.1202
_refine_ls_wR_factor_ref 0.1245
_reflns_number_gt 2684
_reflns_number_total 3036
_reflns_threshold_expression I>2\s(I)
_cod_data_source_file jm050578psi20051025_110509.cif
_cod_data_source_block nigel20
_cod_depositor_comments
;
The following automatic conversions were performed:

'_symmetry_cell_setting' value 'Monoclinic' changed to 'monoclinic'
according to /home/saulius/struct/CIF-dictionaries/cif_core.dic
dictionary named 'cif_core.dic' version 2.4.1 from 2010-06-29.

Automatic conversion script
Id: cif_fix_values 1715 2011-07-08 13:25:40Z adriana 
;
_cod_original_sg_symbol_Hall P2yb
_cod_original_sg_symbol_H-M 'P 2(1)'
_cod_database_code 1505680

loop_
_symmetry_equiv_pos_as_xyz
'x, y, z'
'-x, y+1/2, -z'

loop_
_atom_site_label
_atom_site_type_symbol
_atom_site_fract_x
_atom_site_fract_y
_atom_site_fract_z
_atom_site_U_iso_or_equiv
_atom_site_adp_type
_atom_site_occupancy
_atom_site_symmetry_multiplicity
_atom_site_calc_flag
_atom_site_refinement_flags
O1 O 0.0751(2) 0.97116(14) -0.05972(17) 0.0439(4) Uani 1 1 d .
C2 C -0.0620(3) 0.9193(2) -0.0763(3) 0.0451(6) Uani 1 1 d .
C3 C -0.0576(3) 0.8047(2) -0.0111(3) 0.0403(6) Uani 1 1 d .
C4A C 0.0917(3) 0.80911(19) 0.0554(2) 0.0349(5) Uani 1 1 d .
C4 C 0.1635(3) 0.7375(2) 0.1381(2) 0.0413(6) Uani 1 1 d .
H4A H 0.1185 0.6714 0.1622 0.050 Uiso 1 1 calc R
C5 C 0.3036(3) 0.7667(2) 0.1840(3) 0.0438(6) Uani 1 1 d .
C6 C 0.3740(3) 0.8646(3) 0.1479(3) 0.0509(7) Uani 1 1 d .
H6A H 0.4688 0.8815 0.1805 0.061 Uiso 1 1 calc R
C7A C 0.1635(3) 0.90740(19) 0.0223(2) 0.0366(5) Uani 1 1 d .
C7 C 0.3043(3) 0.9365(2) 0.0643(3) 0.0463(6) Uani 1 1 d .
H7A H 0.3505 1.0014 0.0378 0.056 Uiso 1 1 calc R
O8 O -0.1596(3) 0.9587(2) -0.1385(2) 0.0682(6) Uani 1 1 d .
C9 C -0.1916(3) 0.7887(3) 0.0766(3) 0.0530(7) Uani 1 1 d .
H9A H -0.2836 0.7972 0.0273 0.064 Uiso 1 1 calc R
H9B H -0.1895 0.7137 0.1098 0.064 Uiso 1 1 calc R
C10 C -0.1935(3) 0.8681(3) 0.1855(3) 0.0530(7) Uani 1 1 d .
O11 O -0.1395(3) 0.9597(2) 0.1844(2) 0.0765(7) Uani 1 1 d .
O12 O -0.2665(3) 0.8259(3) 0.2835(2) 0.0729(7) Uani 1 1 d .
C13 C -0.2769(6) 0.8948(5) 0.3963(4) 0.1025(17) Uani 1 1 d .
H13A H -0.3304 0.8556 0.4610 0.154 Uiso 1 1 calc R
H13B H -0.3295 0.9619 0.3755 0.154 Uiso 1 1 calc R
H13C H -0.1777 0.9124 0.4269 0.154 Uiso 1 1 calc R
C14 C -0.0629(4) 0.7174(2) -0.1174(3) 0.0549(8) Uani 1 1 d .
H14A H 0.0207 0.7281 -0.1729 0.082 Uiso 1 1 calc R
H14B H -0.1551 0.7248 -0.1650 0.082 Uiso 1 1 calc R
H14C H -0.0575 0.6447 -0.0807 0.082 Uiso 1 1 calc R
O15 O 0.3722(3) 0.69935(18) 0.27714(19) 0.0569(6) Uani 1 1 d .
C16 C 0.4728(3) 0.6238(2) 0.2348(2) 0.0424(6) Uani 1 1 d .
O17 O 0.5155(3) 0.61800(17) 0.12844(18) 0.0542(5) Uani 1 1 d .
O18 O 0.5132(2) 0.56369(17) 0.33374(18) 0.0529(5) Uani 1 1 d .
C19 C 0.6180(3) 0.4721(2) 0.3091(2) 0.0436(6) Uani 1 1 d .
H19A H 0.6875 0.4941 0.2422 0.052 Uiso 1 1 calc R
C20 C 0.5293(4) 0.3722(2) 0.2654(3) 0.0518(7) Uani 1 1 d .
H20A H 0.4801 0.3889 0.1849 0.062 Uiso 1 1 calc R
H20B H 0.4519 0.3561 0.3269 0.062 Uiso 1 1 calc R
C21 C 0.6294(4) 0.2702(2) 0.2496(3) 0.0526(7) Uani 1 1 d .
H21A H 0.7039 0.2875 0.1847 0.063 Uiso 1 1 calc R
C22 C 0.7138(4) 0.2483(3) 0.3734(3) 0.0616(8) Uani 1 1 d .
H22A H 0.7819 0.1865 0.3619 0.074 Uiso 1 1 calc R
H22B H 0.6428 0.2282 0.4386 0.074 Uiso 1 1 calc R
C23 C 0.8030(4) 0.3493(3) 0.4167(3) 0.0574(8) Uani 1 1 d .
H23A H 0.8808 0.3644 0.3554 0.069 Uiso 1 1 calc R
H23B H 0.8519 0.3328 0.4975 0.069 Uiso 1 1 calc R
C24 C 0.7059(3) 0.4525(2) 0.4318(2) 0.0464(6) Uani 1 1 d .
H24A H 0.6323 0.4360 0.4977 0.056 Uiso 1 1 calc R
C25 C 0.5398(6) 0.1704(3) 0.2033(5) 0.0864(12) Uani 1 1 d .
H25A H 0.4899 0.1883 0.1245 0.130 Uiso 1 1 calc R
H25B H 0.4664 0.1509 0.2656 0.130 Uiso 1 1 calc R
H25C H 0.6065 0.1090 0.1905 0.130 Uiso 1 1 calc R
C26 C 0.7938(4) 0.5553(3) 0.4761(3) 0.0585(8) Uani 1 1 d .
H26A H 0.7232 0.6176 0.4737 0.070 Uiso 1 1 calc R
C27 C 0.8481(5) 0.5449(5) 0.6114(3) 0.0894(13) Uani 1 1 d .
H27A H 0.9009 0.6110 0.6357 0.134 Uiso 1 1 calc R
H27B H 0.9145 0.4825 0.6187 0.134 Uiso 1 1 calc R
H27C H 0.7637 0.5344 0.6660 0.134 Uiso 1 1 calc R
C28 C 0.9239(5) 0.5863(4) 0.3907(4) 0.0774(11) Uani 1 1 d .
H28A H 0.9726 0.6515 0.4234 0.116 Uiso 1 1 calc R
H28B H 0.8865 0.6007 0.3063 0.116 Uiso 1 1 calc R
H28C H 0.9946 0.5264 0.3885 0.116 Uiso 1 1 calc R

loop_
_atom_site_aniso_label
_atom_site_aniso_U_11
_atom_site_aniso_U_22
_atom_site_aniso_U_33
_atom_site_aniso_U_23
_atom_site_aniso_U_13
_atom_site_aniso_U_12
O1 0.0428(11) 0.0384(8) 0.0506(11) 0.0044(7) 0.0007(9) -0.0051(8)
C2 0.0413(16) 0.0430(12) 0.0509(16) 0.0000(11) -0.0032(13) -0.0015(12)
C3 0.0357(14) 0.0406(11) 0.0447(14) 0.0002(10) 0.0029(12) -0.0059(12)
C4A 0.0321(14) 0.0351(10) 0.0375(13) -0.0008(9) 0.0045(11) -0.0009(10)
C4 0.0434(16) 0.0394(11) 0.0411(14) 0.0022(10) 0.0042(12) 0.0039(12)
C5 0.0391(15) 0.0524(13) 0.0399(14) -0.0030(11) -0.0001(12) 0.0155(12)
C6 0.0339(14) 0.0636(16) 0.0552(17) -0.0095(13) -0.0014(13) 0.0011(14)
C7A 0.0351(14) 0.0355(10) 0.0391(12) 0.0014(10) 0.0029(11) 0.0008(10)
C7 0.0360(14) 0.0480(13) 0.0550(16) -0.0022(12) 0.0072(13) -0.0064(12)
O8 0.0588(14) 0.0624(13) 0.0828(16) 0.0142(12) -0.0216(13) 0.0029(12)
C9 0.0361(16) 0.0663(17) 0.0565(17) -0.0006(14) 0.0029(14) -0.0099(14)
C10 0.0321(14) 0.0730(19) 0.0540(17) 0.0001(14) 0.0058(13) 0.0035(15)
O11 0.0781(17) 0.0722(14) 0.0799(16) -0.0174(13) 0.0259(14) -0.0101(14)
O12 0.0599(15) 0.0992(18) 0.0601(15) 0.0039(12) 0.0174(12) -0.0017(14)
C13 0.094(3) 0.155(5) 0.059(2) -0.006(3) 0.026(2) 0.012(4)
C14 0.064(2) 0.0462(14) 0.0543(17) -0.0064(12) -0.0001(15) -0.0103(14)
O15 0.0546(13) 0.0716(12) 0.0445(11) -0.0013(9) 0.0014(9) 0.0294(11)
C16 0.0356(13) 0.0507(12) 0.0411(14) -0.0028(11) 0.0023(12) 0.0108(12)
O17 0.0573(13) 0.0591(10) 0.0465(11) 0.0046(9) 0.0110(10) 0.0177(10)
O18 0.0488(12) 0.0687(12) 0.0413(11) 0.0011(9) 0.0043(9) 0.0241(10)
C19 0.0361(14) 0.0529(13) 0.0420(14) 0.0018(11) 0.0049(12) 0.0116(13)
C20 0.0429(15) 0.0611(16) 0.0513(16) 0.0003(13) -0.0008(13) 0.0016(14)
C21 0.0493(17) 0.0534(15) 0.0553(17) 0.0034(12) 0.0025(15) -0.0011(14)
C22 0.061(2) 0.0562(15) 0.067(2) 0.0126(14) -0.0001(17) 0.0029(16)
C23 0.0478(17) 0.0620(17) 0.062(2) 0.0066(14) -0.0121(15) 0.0095(15)
C24 0.0394(14) 0.0608(16) 0.0390(14) 0.0026(11) 0.0015(12) 0.0062(13)
C25 0.093(3) 0.063(2) 0.102(3) -0.007(2) -0.016(3) -0.011(2)
C26 0.0545(19) 0.0695(18) 0.0513(17) -0.0137(14) -0.0030(15) 0.0012(16)
C27 0.086(3) 0.129(4) 0.053(2) -0.018(2) -0.004(2) -0.011(3)
C28 0.079(3) 0.086(2) 0.068(2) -0.0088(18) 0.004(2) -0.021(2)

loop_
_atom_type_symbol
_atom_type_description
_atom_type_scat_dispersion_real
_atom_type_scat_dispersion_imag
_atom_type_scat_source
C C 0.0181 0.0091 'International Tables Vol C Tables 4.2.6.8 and 6.1.1.4'
H H 0.0000 0.0000 'International Tables Vol C Tables 4.2.6.8 and 6.1.1.4'
O O 0.0492 0.0322 'International Tables Vol C Tables 4.2.6.8 and 6.1.1.4'

loop_
_geom_angle_atom_site_label_1
_geom_angle_atom_site_label_2
_geom_angle_atom_site_label_3
_geom_angle
C2 O1 C7A 108.60(19)
O8 C2 O1 122.0(3)
O8 C2 C3 128.4(3)
O1 C2 C3 109.5(2)
C4A C3 C9 114.7(2)
C4A C3 C14 112.6(2)
C9 C3 C14 109.6(2)
C4A C3 C2 101.1(2)
C9 C3 C2 111.5(2)
C14 C3 C2 106.9(2)
C4 C4A C7A 118.8(2)
C4 C4A C3 132.5(2)
C7A C4A C3 108.7(2)
C5 C4 C4A 118.1(2)
C5 C4 H4A 120.9
C4A C4 H4A 120.9
C4 C5 C6 121.9(3)
C4 C5 O15 118.7(3)
C6 C5 O15 119.2(3)
C7 C6 C5 120.6(3)
C7 C6 H6A 119.7
C5 C6 H6A 119.7
C7 C7A O1 124.5(2)
C7 C7A C4A 123.9(2)
O1 C7A C4A 111.6(2)
C7A C7 C6 116.5(2)
C7A C7 H7A 121.7
C6 C7 H7A 121.7
C10 C9 C3 113.5(2)
C10 C9 H9A 108.9
C3 C9 H9A 108.9
C10 C9 H9B 108.9
C3 C9 H9B 108.9
H9A C9 H9B 107.7
O11 C10 O12 123.9(3)
O11 C10 C9 125.0(3)
O12 C10 C9 111.1(3)
C10 O12 C13 116.8(4)
O12 C13 H13A 109.5
O12 C13 H13B 109.5
H13A C13 H13B 109.5
O12 C13 H13C 109.5
H13A C13 H13C 109.5
H13B C13 H13C 109.5
C3 C14 H14A 109.5
C3 C14 H14B 109.5
H14A C14 H14B 109.5
C3 C14 H14C 109.5
H14A C14 H14C 109.5
H14B C14 H14C 109.5
C16 O15 C5 116.3(2)
O17 C16 O18 128.8(2)
O17 C16 O15 124.6(2)
O18 C16 O15 106.6(2)
C16 O18 C19 116.3(2)
O18 C19 C20 108.9(2)
O18 C19 C24 106.8(2)
C20 C19 C24 113.4(2)
O18 C19 H19A 109.2
C20 C19 H19A 109.2
C24 C19 H19A 109.2
C19 C20 C21 111.9(2)
C19 C20 H20A 109.2
C21 C20 H20A 109.2
C19 C20 H20B 109.2
C21 C20 H20B 109.2
H20A C20 H20B 107.9
C22 C21 C25 112.9(3)
C22 C21 C20 109.3(3)
C25 C21 C20 111.6(3)
C22 C21 H21A 107.6
C25 C21 H21A 107.6
C20 C21 H21A 107.6
C21 C22 C23 111.6(3)
C21 C22 H22A 109.3
C23 C22 H22A 109.3
C21 C22 H22B 109.3
C23 C22 H22B 109.3
H22A C22 H22B 108.0
C22 C23 C24 113.1(3)
C22 C23 H23A 109.0
C24 C23 H23A 109.0
C22 C23 H23B 109.0
C24 C23 H23B 109.0
H23A C23 H23B 107.8
C19 C24 C23 109.0(2)
C19 C24 C26 112.8(3)
C23 C24 C26 113.9(3)
C19 C24 H24A 106.9
C23 C24 H24A 106.9
C26 C24 H24A 106.9
C21 C25 H25A 109.5
C21 C25 H25B 109.5
H25A C25 H25B 109.5
C21 C25 H25C 109.5
H25A C25 H25C 109.5
H25B C25 H25C 109.5
C27 C26 C28 110.0(3)
C27 C26 C24 112.1(3)
C28 C26 C24 114.1(3)
C27 C26 H26A 106.8
C28 C26 H26A 106.8
C24 C26 H26A 106.8
C26 C27 H27A 109.5
C26 C27 H27B 109.5
H27A C27 H27B 109.5
C26 C27 H27C 109.5
H27A C27 H27C 109.5
H27B C27 H27C 109.5
C26 C28 H28A 109.5
C26 C28 H28B 109.5
H28A C28 H28B 109.5
C26 C28 H28C 109.5
H28A C28 H28C 109.5
H28B C28 H28C 109.5

loop_
_geom_bond_atom_site_label_1
_geom_bond_atom_site_label_2
_geom_bond_distance
O1 C2 1.380(3)
O1 C7A 1.393(3)
C2 O8 1.182(4)
C2 C3 1.545(4)
C3 C4A 1.495(4)
C3 C9 1.529(4)
C3 C14 1.537(4)
C4A C4 1.378(4)
C4A C7A 1.394(3)
C4 C5 1.378(4)
C4 H4A 0.9300
C5 C6 1.393(4)
C5 O15 1.407(4)
C6 C7 1.378(4)
C6 H6A 0.9300
C7A C7 1.369(4)
C7 H7A 0.9300
C9 C10 1.494(4)
C9 H9A 0.9700
C9 H9B 0.9700
C10 O11 1.206(4)
C10 O12 1.328(4)
O12 C13 1.453(5)
C13 H13A 0.9600
C13 H13B 0.9600
C13 H13C 0.9600
C14 H14A 0.9600
C14 H14B 0.9600
C14 H14C 0.9600
O15 C16 1.358(3)
C16 O17 1.188(3)
C16 O18 1.315(3)
O18 C19 1.472(3)
C19 C20 1.510(4)
C19 C24 1.519(4)
C19 H19A 0.9800
C20 C21 1.531(4)
C20 H20A 0.9700
C20 H20B 0.9700
C21 C22 1.518(5)
C21 C25 1.522(5)
C21 H21A 0.9800
C22 C23 1.522(5)
C22 H22A 0.9700
C22 H22B 0.9700
C23 C24 1.526(4)
C23 H23A 0.9700
C23 H23B 0.9700
C24 C26 1.537(5)
C24 H24A 0.9800
C25 H25A 0.9600
C25 H25B 0.9600
C25 H25C 0.9600
C26 C27 1.503(5)
C26 C28 1.521(5)
C26 H26A 0.9800
C27 H27A 0.9600
C27 H27B 0.9600
C27 H27C 0.9600
C28 H28A 0.9600
C28 H28B 0.9600
C28 H28C 0.9600

loop_
_geom_torsion_atom_site_label_1
_geom_torsion_atom_site_label_2
_geom_torsion_atom_site_label_3
_geom_torsion_atom_site_label_4
_geom_torsion
C7A O1 C2 O8 177.4(3)
C7A O1 C2 C3 -6.7(3)
O8 C2 C3 C4A -177.6(3)
O1 C2 C3 C4A 6.8(3)
O8 C2 C3 C9 -55.3(4)
O1 C2 C3 C9 129.1(2)
O8 C2 C3 C14 64.4(4)
O1 C2 C3 C14 -111.1(3)
C9 C3 C4A C4 55.1(4)
C14 C3 C4A C4 -71.1(3)
C2 C3 C4A C4 175.1(3)
C9 C3 C4A C7A -124.5(2)
C14 C3 C4A C7A 109.3(2)
C2 C3 C4A C7A -4.5(3)
C7A C4A C4 C5 -0.1(3)
C3 C4A C4 C5 -179.7(3)
C4A C4 C5 C6 -0.9(4)
C4A C4 C5 O15 174.4(2)
C4 C5 C6 C7 0.3(4)
O15 C5 C6 C7 -175.0(2)
C2 O1 C7A C7 -176.9(2)
C2 O1 C7A C4A 3.8(3)
C4 C4A C7A C7 1.9(4)
C3 C4A C7A C7 -178.4(2)
C4 C4A C7A O1 -178.8(2)
C3 C4A C7A O1 0.8(3)
O1 C7A C7 C6 178.3(2)
C4A C7A C7 C6 -2.5(4)
C5 C6 C7 C7A 1.4(4)
C4A C3 C9 C10 50.6(3)
C14 C3 C9 C10 178.3(3)
C2 C3 C9 C10 -63.5(3)
C3 C9 C10 O11 28.0(5)
C3 C9 C10 O12 -153.7(3)
O11 C10 O12 C13 -1.7(5)
C9 C10 O12 C13 -180.0(3)
C4 C5 O15 C16 97.2(3)
C6 C5 O15 C16 -87.4(3)
C5 O15 C16 O17 7.0(5)
C5 O15 C16 O18 -174.6(2)
O17 C16 O18 C19 -4.3(5)
O15 C16 O18 C19 177.3(2)
C16 O18 C19 C20 -84.5(3)
C16 O18 C19 C24 152.7(2)
O18 C19 C20 C21 -174.7(2)
C24 C19 C20 C21 -56.1(3)
C19 C20 C21 C22 55.4(3)
C19 C20 C21 C25 -179.0(3)
C25 C21 C22 C23 179.7(3)
C20 C21 C22 C23 -55.5(4)
C21 C22 C23 C24 56.5(4)
O18 C19 C24 C23 173.2(2)
C20 C19 C24 C23 53.3(3)
O18 C19 C24 C26 -59.3(3)
C20 C19 C24 C26 -179.2(2)
C22 C23 C24 C19 -53.4(3)
C22 C23 C24 C26 179.8(3)
C19 C24 C26 C27 165.8(3)
C23 C24 C26 C27 -69.3(4)
C19 C24 C26 C28 -68.4(4)
C23 C24 C26 C28 56.4(4)

loop_
_cod_related_entry_id
_cod_related_entry_database
_cod_related_entry_code
1 ChemSpider 9872124
